data_2201722
loop_
_publ_author_name
'Arrieta, Antonio F. '
'Arvid Mostad'

_publ_section_title
;
 1,5-Diphenylpent-4-ene-1,3-dione
;
_journal_issue 11
_journal_name_full 'Acta Crystallographica Section E'
_journal_page_first o1301
_journal_page_last o1303
_journal_paper_doi 10.1107/S160053680201930X
_journal_volume 58
_journal_year 2002
_chemical_formula_iupac 'C17 H14 O2'
_chemical_formula_moiety 'C17 H14 O2'
_chemical_formula_sum 'C17 H14 O2'
_chemical_formula_weight 250.28
_chemical_melting_point 371
_chemical_name_systematic
;
 1,5-diphenylpent-4-ene-1,3-dione
;
_space_group_IT_number 9
_symmetry_cell_setting monoclinic
_symmetry_space_group_name_Hall 'C -2yc'
_symmetry_space_group_name_H-M 'C 1 c 1'
_atom_sites_solution_hydrogens difmap
_atom_sites_solution_primary direct
_audit_creation_method SHELXL-97
_cell_angle_alpha 90.00
_cell_angle_beta 93.97(3)
_cell_angle_gamma 90.00
_cell_formula_units_Z 4
_cell_length_a 30.102(6)
_cell_length_b 5.7120(10)
_cell_length_c 7.466(2)
_cell_measurement_reflns_used 1024
_cell_measurement_temperature 152(2)
_cell_measurement_theta_max 28.0
_cell_measurement_theta_min 2.0
_cell_volume 1280.6(5)
_computing_cell_refinement SMART
_computing_data_collection 'SMART (Bruker, 1998)'
_computing_data_reduction 'SAINT (Bruker, 1998)'
_computing_molecular_graphics SHELXL97
_computing_publication_material SHELXL97
_computing_structure_refinement 'SHELXL97 (Sheldrick, 1997b)'
_computing_structure_solution 'SHELXS97 (Sheldrick, 1997b)'
_diffrn_ambient_temperature 152(2)
_diffrn_detector_area_resol_mean 8
_diffrn_measured_fraction_theta_full 0.993
_diffrn_measured_fraction_theta_max 0.993
_diffrn_measurement_device_type 'Bruker P4'
_diffrn_measurement_method \w
_diffrn_radiation_monochromator graphite
_diffrn_radiation_source 'fine-focus sealed tube'
_diffrn_radiation_type MoK\a
_diffrn_radiation_wavelength 0.71073
_diffrn_reflns_av_R_equivalents 0.044
_diffrn_reflns_av_sigmaI/netI 0.041
_diffrn_reflns_limit_h_max 40
_diffrn_reflns_limit_h_min -40
_diffrn_reflns_limit_k_max 7
_diffrn_reflns_limit_k_min -7
_diffrn_reflns_limit_l_max 9
_diffrn_reflns_limit_l_min -9
_diffrn_reflns_number 8368
_diffrn_reflns_theta_full 28.5
_diffrn_reflns_theta_max 28.5
_diffrn_reflns_theta_min 1.4
_diffrn_standards_decay_% 0
_diffrn_standards_number 0
_exptl_absorpt_coefficient_mu 0.08
_exptl_absorpt_correction_T_max 0.992
_exptl_absorpt_correction_T_min 0.959
_exptl_absorpt_correction_type empirical
_exptl_absorpt_process_details '(SADABS; Sheldrick, 1997a)'
_exptl_crystal_colour yellow
_exptl_crystal_density_diffrn 1.298
_exptl_crystal_density_method 'not measured'
_exptl_crystal_description plate
_exptl_crystal_F_000 528
_exptl_crystal_size_max 0.5
_exptl_crystal_size_mid 0.2
_exptl_crystal_size_min 0.1
_refine_diff_density_max 0.27
_refine_diff_density_min -0.25
_refine_ls_extinction_method none
_refine_ls_goodness_of_fit_ref 1.08
_refine_ls_hydrogen_treatment refall
_refine_ls_matrix_type full
_refine_ls_number_parameters 228
_refine_ls_number_reflns 1622
_refine_ls_number_restraints 2
_refine_ls_restrained_S_all 1.08
_refine_ls_R_factor_all 0.053
_refine_ls_R_factor_gt 0.044
_refine_ls_shift/su_max 0.005
_refine_ls_shift/su_mean 0.000
_refine_ls_structure_factor_coef Fsqd
_refine_ls_weighting_details 'calc w = 1/[\s^2^(Fo^2^)+(0.0899P)^2^+0.0642P] where P = (Fo^2^+2Fc^2^)/3'
_refine_ls_weighting_scheme calc
_refine_ls_wR_factor_gt 0.123
_refine_ls_wR_factor_ref 0.141
_reflns_number_gt 1419
_reflns_number_total 1622
_reflns_threshold_expression I>2\s(I)'
_cod_data_source_file ya6133.cif
_cod_data_source_block I
_cod_depositor_comments
;
The following automatic conversions were performed:
'_symmetry_cell_setting' value 'Monoclinic' changed to 'monoclinic'
according to '/home/saulius/struct/CIF-dictionaries/cif_core.dic'
dictionary named 'cif_core.dic' version 2.4.1 from 2010-06-29.

Automatic conversion script
Id: cif_fix_enum 1527 2010-12-29 10:47:43Z saulius 

The following automatic conversions were performed:

'_symmetry_cell_setting' value 'Monoclinic' changed to 'monoclinic'
according to /home/saulius/struct/CIF-dictionaries/cif_core.dic
dictionary named 'cif_core.dic' version 2.4.1 from 2010-06-29.

Automatic conversion script
Id: cif_fix_values 1715 2011-07-08 13:25:40Z adriana 
;
_cod_original_cell_volume 1280.7(4)
_cod_original_sg_symbol_H-M 'C c'
_cod_database_code 2201722
_cod_database_fobs_code 2201722

loop_
_symmetry_equiv_pos_as_xyz
'x, y, z'
'x, -y, z+1/2'
'x+1/2, y+1/2, z'
'x+1/2, -y+1/2, z+1/2'

loop_
_atom_site_label
_atom_site_fract_x
_atom_site_fract_y
_atom_site_fract_z
_atom_site_U_iso_or_equiv
_atom_site_adp_type
_atom_site_calc_flag
_atom_site_refinement_flags
_atom_site_occupancy
_atom_site_disorder_assembly
_atom_site_disorder_group
_atom_site_type_symbol
O1 0.43996(7) 1.5204(4) 0.2864(3) 0.0427(6) Uani d . 1 . . O
O2 0.36220(7) 1.3790(4) 0.2153(3) 0.0418(6) Uani d . 1 . . O
H20 0.392(3) 1.463(12) 0.219(10) 0.11(2) Uiso d . 1 . . H
C1 0.52881(8) 1.4566(5) 0.3905(3) 0.0292(5) Uani d . 1 . . C
C2 0.57307(9) 1.4277(5) 0.4519(4) 0.0308(6) Uani d . 1 . . C
C3 0.58658(9) 1.2290(5) 0.5475(3) 0.0308(6) Uani d . 1 . . C
C4 0.55578(9) 1.0562(5) 0.5817(4) 0.0319(6) Uani d . 1 . . C
C5 0.51115(9) 1.0846(5) 0.5192(4) 0.0298(5) Uani d . 1 . . C
C6 0.49746(8) 1.2851(5) 0.4236(3) 0.0260(5) Uani d . 1 . . C
C7 0.45026(8) 1.3236(5) 0.3530(3) 0.0292(5) Uani d . 1 . . C
C8 0.41784(9) 1.1428(5) 0.3606(4) 0.0324(6) Uani d . 1 . . C
C9 0.37441(8) 1.1806(5) 0.2926(3) 0.0297(5) Uani d . 1 . . C
C10 0.34033(9) 1.0036(4) 0.3080(4) 0.0308(6) Uani d . 1 . . C
C11 0.29738(9) 1.0397(4) 0.2512(3) 0.0278(5) Uani d . 1 . . C
C12 0.26026(8) 0.8785(4) 0.2712(3) 0.0262(5) Uani d . 1 . . C
C13 0.26575(8) 0.6607(5) 0.3547(3) 0.0278(5) Uani d . 1 . . C
C14 0.22917(9) 0.5199(5) 0.3806(4) 0.0303(6) Uani d . 1 . . C
C15 0.18663(9) 0.5927(5) 0.3226(4) 0.0316(6) Uani d . 1 . . C
C16 0.18041(8) 0.8067(5) 0.2366(4) 0.0320(6) Uani d . 1 . . C
C17 0.21696(8) 0.9485(4) 0.2101(3) 0.0278(5) Uani d . 1 . . C
H1 0.5207(10) 1.609(5) 0.329(4) 0.018(7) Uiso d . 1 . . H
H2 0.5929(14) 1.547(7) 0.431(5) 0.040(9) Uiso d . 1 . . H
H3 0.6179(11) 1.222(6) 0.591(4) 0.027(7) Uiso d . 1 . . H
H4 0.5665(16) 0.916(8) 0.653(6) 0.057(12) Uiso d . 1 . . H
H5 0.4900(12) 0.962(6) 0.552(5) 0.034(9) Uiso d . 1 . . H
H17 0.2106(13) 1.110(6) 0.147(5) 0.036(9) Uiso d . 1 . . H
H8 0.4255(13) 0.990(7) 0.426(5) 0.034(9) Uiso d . 1 . . H
H10 0.3482(12) 0.868(7) 0.376(5) 0.040(10) Uiso d . 1 . . H
H11 0.2894(10) 1.203(5) 0.192(4) 0.022(7) Uiso d . 1 . . H
H13 0.2944(11) 0.608(5) 0.395(4) 0.023(7) Uiso d . 1 . . H
H14 0.2320(9) 0.384(5) 0.443(4) 0.012(6) Uiso d . 1 . . H
H15 0.1598(18) 0.517(9) 0.348(7) 0.064(13) Uiso d . 1 . . H
H16 0.1499(14) 0.860(8) 0.193(6) 0.048(10) Uiso d . 1 . . H

loop_
_atom_site_aniso_label
_atom_site_aniso_U_11
_atom_site_aniso_U_22
_atom_site_aniso_U_33
_atom_site_aniso_U_12
_atom_site_aniso_U_13
_atom_site_aniso_U_23
O1 0.0284(9) 0.0348(10) 0.0638(15) -0.0031(8) -0.0049(9) 0.0175(10)
O2 0.0273(9) 0.0367(11) 0.0602(14) -0.0041(8) -0.0055(9) 0.0138(9)
C1 0.0292(12) 0.0296(12) 0.0284(13) -0.0015(10) 0.0000(10) 0.0009(9)
C2 0.0280(12) 0.0342(12) 0.0302(13) -0.0046(11) 0.0016(10) 0.0002(10)
C3 0.0244(11) 0.0373(13) 0.0305(13) 0.0036(10) -0.0007(9) -0.0023(10)
C4 0.0315(13) 0.0331(13) 0.0306(13) 0.0056(10) -0.0020(10) 0.0011(10)
C5 0.0261(12) 0.0310(12) 0.0321(13) -0.0010(10) 0.0013(10) 0.0009(10)
C6 0.0237(10) 0.0266(11) 0.0275(12) -0.0010(9) -0.0001(9) -0.0020(9)
C7 0.0242(11) 0.0310(12) 0.0323(13) 0.0005(9) 0.0006(10) 0.0019(10)
C8 0.0275(11) 0.0279(11) 0.0412(15) -0.0013(10) -0.0024(10) 0.0027(10)
C9 0.0253(11) 0.0314(12) 0.0323(13) -0.0008(9) 0.0009(10) 0.0005(10)
C10 0.0290(12) 0.0281(13) 0.0349(14) -0.0031(9) -0.0006(10) 0.0009(10)
C11 0.0264(11) 0.0288(11) 0.0277(12) -0.0021(9) -0.0008(9) 0.0010(10)
C12 0.0228(11) 0.0288(12) 0.0265(12) -0.0018(9) -0.0011(9) -0.0026(9)
C13 0.0270(11) 0.0291(11) 0.0268(11) 0.0015(9) -0.0021(9) -0.0013(10)
C14 0.0360(14) 0.0268(12) 0.0279(13) -0.0023(10) 0.0002(10) -0.0019(10)
C15 0.0289(12) 0.0341(13) 0.0316(13) -0.0060(10) 0.0016(10) -0.0046(10)
C16 0.0243(11) 0.0391(14) 0.0323(13) -0.0004(10) -0.0013(10) -0.0046(10)
C17 0.0251(11) 0.0293(11) 0.0286(13) 0.0019(9) -0.0022(9) -0.0022(10)

loop_
_atom_type_symbol
_atom_type_description
_atom_type_scat_dispersion_real
_atom_type_scat_dispersion_imag
_atom_type_scat_source
C C 0.0033 0.0016 'International Tables Vol C Tables 4.2.6.8 and 6.1.1.4'
H H 0.0000 0.0000 'International Tables Vol C Tables 4.2.6.8 and 6.1.1.4'
O O 0.0106 0.0060 'International Tables Vol C Tables 4.2.6.8 and 6.1.1.4'

loop_
_geom_angle_atom_site_label_1
_geom_angle_atom_site_label_2
_geom_angle_atom_site_label_3
_geom_angle
_geom_angle_publ_flag
C9 O2 H20 100(4) y
C2 C1 C6 120.2(2) n
C2 C1 H1 116(2) n
C6 C1 H1 123(2) n
C3 C2 C1 120.5(3) n
C3 C2 H2 121(2) n
C1 C2 H2 118(2) n
C2 C3 C4 120.0(2) n
C2 C3 H3 117(2) n
C4 C3 H3 123(2) n
C3 C4 C5 119.5(2) n
C3 C4 H4 118(3) n
C5 C4 H4 122(3) n
C6 C5 C4 120.5(2) n
C6 C5 H5 122(2) n
C4 C5 H5 117(2) n
C1 C6 C5 119.2(2) n
C1 C6 C7 118.2(2) n
C5 C6 C7 122.7(2) y
O1 C7 C8 120.8(2) y
O1 C7 C6 118.2(2) y
C8 C7 C6 121.0(2) y
C9 C8 C7 120.2(2) y
C9 C8 H8 119(2) n
C7 C8 H8 120(2) n
O2 C9 C8 121.6(2) y
O2 C9 C10 117.3(2) y
C8 C9 C10 121.1(2) y
C11 C10 C9 122.5(2) y
C11 C10 H10 120(2) n
C9 C10 H10 117(2) n
C10 C11 C12 126.4(2) y
C10 C11 H11 117(2) n
C12 C11 H11 117(2) n
C13 C12 C17 118.4(2) n
C13 C12 C11 122.6(2) y
C17 C12 C11 119.0(2) y
C14 C13 C12 120.5(2) n
C14 C13 H13 119(2) n
C12 C13 H13 120(2) n
C15 C14 C13 120.5(2) n
C15 C14 H14 118(2) n
C13 C14 H14 121(2) n
C14 C15 C16 120.1(2) n
C14 C15 H15 126(3) n
C16 C15 H15 114(3) n
C15 C16 C17 119.8(2) n
C15 C16 H16 121(2) n
C17 C16 H16 120(2) n
C16 C17 C12 120.8(2) n
C16 C17 H17 117(2) n
C12 C17 H17 122(2) n

loop_
_geom_bond_atom_site_label_1
_geom_bond_atom_site_label_2
_geom_bond_site_symmetry_2
_geom_bond_distance
_geom_bond_publ_flag
O1 C7 . 1.259(3) y
O2 C9 . 1.313(3) y
O2 H20 . 1.02(8) y
C1 C2 . 1.388(4) n
C1 C6 . 1.394(3) n
C1 H1 . 1.00(3) n
C2 C3 . 1.386(4) n
C2 H2 . 0.93(4) n
C3 C4 . 1.390(4) n
C3 H3 . 0.98(4) n
C4 C5 . 1.401(4) n
C4 H4 . 1.00(4) n
C5 C6 . 1.396(4) n
C5 H5 . 0.99(4) n
C6 C7 . 1.497(3) y
C7 C8 . 1.425(3) y
C8 C9 . 1.386(4) y
C8 H8 . 1.02(4) n
C9 C10 . 1.451(3) y
C10 C11 . 1.348(4) y
C10 H10 . 0.95(4) n
C11 C12 . 1.463(3) y
C11 H11 . 1.05(3) n
C12 C13 . 1.396(4) n
C12 C17 . 1.409(3) n
C13 C14 . 1.388(3) n
C13 H13 . 0.94(4) n
C14 C15 . 1.387(4) n
C14 H14 . 0.91(3) n
C15 C16 . 1.388(5) n
C15 H15 . 0.95(4) n
C16 C17 . 1.391(4) n
C16 H16 . 1.00(4) n
C17 H17 . 1.05(4) n

loop_
_geom_hbond_atom_site_label_D
_geom_hbond_atom_site_label_H
_geom_hbond_atom_site_label_A
_geom_hbond_site_symmetry_A
_geom_hbond_distance_DH
_geom_hbond_distance_HA
_geom_hbond_distance_DA
_geom_hbond_angle_DHA
O2 H20 O1 . 1.02(8) 1.53(8) 2.498(3) 157(7)
C1 H1 C5 2_584 1.00(3) 2.90(3) 3.825(4) 153(2)
C4 H4 C2 2_575 1.00(5) 2.97(5) 3.918(4) 158(4)
C14 H14 C17 2_565 0.91(3) 2.81(3) 3.670(4) 158(2)
C17 H17 C14 2_574 1.05(4) 2.98(4) 3.941(4) 152(3)

loop_
_geom_torsion_atom_site_label_1
_geom_torsion_atom_site_label_2
_geom_torsion_atom_site_label_3
_geom_torsion_atom_site_label_4
_geom_torsion
_geom_torsion_publ_flag
C6 C1 C2 C3 -0.3(4) n
C1 C2 C3 C4 0.3(4) n
C2 C3 C4 C5 -0.1(4) n
C3 C4 C5 C6 -0.2(4) n
C2 C1 C6 C5 0.1(4) n
C2 C1 C6 C7 -179.4(2) y
C4 C5 C6 C1 0.2(4) n
C4 C5 C6 C7 179.7(2) n
C1 C6 C7 O1 -8.4(4) y
C5 C6 C7 O1 172.1(3) y
C1 C6 C7 C8 171.5(2) y
C5 C6 C7 C8 -8.0(4) y
O1 C7 C8 C9 0.7(4) y
C6 C7 C8 C9 -179.2(2) y
C7 C8 C9 O2 2.0(4) y
C7 C8 C9 C10 -176.5(2) y
O2 C9 C10 C11 -2.0(4) y
C8 C9 C10 C11 176.6(3) y
C9 C10 C11 C12 -175.8(2) y
C10 C11 C12 C13 -0.2(4) y
C10 C11 C12 C17 177.5(3) y
C17 C12 C13 C14 -1.7(4) n
C11 C12 C13 C14 176.0(2) n
C12 C13 C14 C15 0.5(4) n
C13 C14 C15 C16 0.5(4) n
C14 C15 C16 C17 -0.5(4) n
C15 C16 C17 C12 -0.7(4) n
C13 C12 C17 C16 1.7(4) n
C11 C12 C17 C16 -176.0(2) n

loop_
_cod_related_entry_id
_cod_related_entry_database
_cod_related_entry_code
1 ChemSpider 30654682
